data_4064434
loop_
_publ_author_name
'Borguet, Yannick'
'Sauvage, Xavier'
'Zaragoza, Guillermo'
'Demonceau, Albert'
'Delaude, Lionel'

_publ_section_title
;
 Synthesis and Catalytic Evaluation in Olefin Metathesis of a
 Second-Generation Homobimetallic Ruthenium--Arene Complex Bearing a
 Vinylidene Ligand
;
_journal_issue 10
_journal_name_full Organometallics
_journal_page_first 2730
_journal_paper_doi 10.1021/om2001074
_journal_volume 30
_journal_year 2011
_chemical_absolute_configuration ad
_chemical_compound_source 'synthesis as described'
_chemical_formula_moiety '2(C39 H44 Cl4 N2 Ru2), C H2 Cl2'
_chemical_formula_sum 'C79 H90 Cl10 N4 Ru4'
_chemical_formula_weight 1854.33
_chemical_name_systematic
;
 ?
;
_space_group_IT_number 33
_symmetry_cell_setting orthorhombic
_symmetry_Int_Tables_number 33
_symmetry_space_group_name_Hall 'P 2c -2n'
_symmetry_space_group_name_H-M 'P n a 21'
_atom_sites_solution_hydrogens geom
_atom_sites_solution_primary direct
_atom_sites_solution_secondary difmap
_audit_conform_dict_location ftp://ftp.iucr.org/pub/cif_core.dic
_audit_conform_dict_name cif_core.dic
_audit_conform_dict_version 2.3
_audit_creation_date 2011-01-12T11:59:37-00:00
_audit_creation_method 'WinGX routine CIF_UPDATE'
_cell_angle_alpha 90
_cell_angle_beta 90
_cell_angle_gamma 90
_cell_formula_units_Z 4
_cell_length_a 17.030(4)
_cell_length_b 15.802(4)
_cell_length_c 28.816(7)
_cell_measurement_reflns_used 1861
_cell_measurement_temperature 100(2)
_cell_measurement_theta_max 26.28
_cell_measurement_theta_min 2.48
_cell_measurement_wavelength 0.71073
_cell_volume 7755(3)
_computing_cell_refinement 'APPEX2 (BRUKER AXS, 2005)'
_computing_data_collection 'BRUKER Smart'
_computing_data_reduction 'APPEX2 (BRUKER AXS, 2005)'
_computing_molecular_graphics 'Ortep-3 for Windows (Farrugia, 1997)'
_computing_publication_material 'WinGX publication routines (Farrugia, 1999)'
_computing_structure_refinement 'SHELXL-97 (Sheldrick, 2008)'
_computing_structure_solution 'SIR2004 (Giacovazzo et al, 2004)'
_diffrn_ambient_temperature 100(2)
_diffrn_measured_fraction_theta_full 0.999
_diffrn_measured_fraction_theta_max 0.999
_diffrn_measurement_device_type 'Smart-CCD-1000 BRUKER'
_diffrn_measurement_method 'omega scans'
_diffrn_radiation_monochromator graphite
_diffrn_radiation_probe x-ray
_diffrn_radiation_source 'fine-focus sealed tube'
_diffrn_radiation_type MoK\a
_diffrn_radiation_wavelength 0.7107
_diffrn_reflns_av_R_equivalents 0.0532
_diffrn_reflns_av_unetI/netI 0.0448
_diffrn_reflns_limit_h_max 21
_diffrn_reflns_limit_h_min 0
_diffrn_reflns_limit_k_max 19
_diffrn_reflns_limit_k_min 0
_diffrn_reflns_limit_l_max 35
_diffrn_reflns_limit_l_min -35
_diffrn_reflns_number 66805
_diffrn_reflns_theta_full 26.02
_diffrn_reflns_theta_max 26.02
_diffrn_reflns_theta_min 1.76
_exptl_absorpt_coefficient_mu 1.155
_exptl_absorpt_correction_T_max 1
_exptl_absorpt_correction_T_min 0.8452
_exptl_absorpt_correction_type multi-scan
_exptl_absorpt_process_details 'BRUKER SADABS'
_exptl_crystal_colour 'dark orange'
_exptl_crystal_density_diffrn 1.588
_exptl_crystal_density_method 'not measured'
_exptl_crystal_description prism
_exptl_crystal_F_000 3752
_exptl_crystal_size_max 0.23
_exptl_crystal_size_mid 0.2
_exptl_crystal_size_min 0.14
_refine_diff_density_max 0.835
_refine_diff_density_min -0.782
_refine_diff_density_rms 0.092
_refine_ls_abs_structure_details 'Flack H D (1983), Acta Cryst. A39, 876-881'
_refine_ls_abs_structure_Flack 0.39(2)
_refine_ls_extinction_method none
_refine_ls_goodness_of_fit_ref 1.037
_refine_ls_hydrogen_treatment constr
_refine_ls_matrix_type full
_refine_ls_number_parameters 893
_refine_ls_number_reflns 15218
_refine_ls_number_restraints 1
_refine_ls_restrained_S_all 1.037
_refine_ls_R_factor_all 0.0459
_refine_ls_R_factor_gt 0.0359
_refine_ls_shift/su_max 0.011
_refine_ls_shift/su_mean 0
_refine_ls_structure_factor_coef Fsqd
_refine_ls_weighting_details 'calc w=1/[\s^2^(Fo^2^)+(0.0387P)^2^+11.3535P] where P=(Fo^2^+2Fc^2^)/3'
_refine_ls_weighting_scheme calc
_refine_ls_wR_factor_gt 0.081
_refine_ls_wR_factor_ref 0.0863
_reflns_number_gt 13569
_reflns_number_total 15218
_reflns_threshold_expression >2\s(I)
_cod_data_source_file om2001074_si_003.cif
_cod_data_source_block complex_6
_cod_database_code 4064434

loop_
_symmetry_equiv_pos_as_xyz
'x, y, z'
'-x, -y, z+1/2'
'-x+1/2, y+1/2, z+1/2'
'x+1/2, -y+1/2, z'

loop_
_atom_site_label
_atom_site_type_symbol
_atom_site_fract_x
_atom_site_fract_y
_atom_site_fract_z
_atom_site_U_iso_or_equiv
_atom_site_adp_type
_atom_site_occupancy
_atom_site_symmetry_multiplicity
_atom_site_calc_flag
_atom_site_refinement_flags
Ru1 Ru 0.13539(2) 0.42057(2) 0.701867(14) 0.01937(9) Uani 1 1 d .
Ru2 Ru 0.15607(2) 0.40159(2) 0.587665(14) 0.01814(9) Uani 1 1 d .
Cl1 Cl 0.04639(7) 0.43646(8) 0.63614(4) 0.0226(3) Uani 1 1 d .
Cl2 Cl 0.18638(7) 0.30586(8) 0.65458(4) 0.0217(3) Uani 1 1 d .
Cl3 Cl 0.21711(7) 0.50266(8) 0.64911(4) 0.0219(3) Uani 1 1 d .
Cl4 Cl 0.27536(7) 0.36416(8) 0.55036(4) 0.0234(3) Uani 1 1 d .
C1 C 0.1475(3) 0.3397(4) 0.76358(17) 0.0231(12) Uani 1 1 d .
C2 C 0.0673(3) 0.3559(4) 0.75454(17) 0.0266(12) Uani 1 1 d .
H2 H 0.0314 0.3102 0.7518 0.032 Uiso 1 1 calc R
C3 C 0.0403(3) 0.4405(4) 0.74958(18) 0.0287(13) Uani 1 1 d .
H3 H -0.0138 0.4502 0.7437 0.034 Uiso 1 1 calc R
C4 C 0.0914(4) 0.5107(4) 0.75313(19) 0.0293(13) Uani 1 1 d .
C5 C 0.1716(4) 0.4932(4) 0.76137(18) 0.0278(13) Uani 1 1 d .
H5 H 0.2078 0.5387 0.7631 0.033 Uiso 1 1 calc R
C6 C 0.1990(3) 0.4096(3) 0.76710(17) 0.0227(12) Uani 1 1 d .
H6 H 0.2531 0.4001 0.7734 0.027 Uiso 1 1 calc R
C7 C 0.1783(3) 0.2527(3) 0.7673(2) 0.0273(12) Uani 1 1 d .
H7A H 0.1777 0.235 0.7999 0.041 Uiso 1 1 calc R
H7B H 0.2322 0.251 0.7556 0.041 Uiso 1 1 calc R
H7C H 0.1454 0.2144 0.749 0.041 Uiso 1 1 calc R
C8 C 0.0631(4) 0.6013(4) 0.7482(2) 0.0405(15) Uani 1 1 d .
H8 H 0.0574 0.6236 0.7805 0.049 Uiso 1 1 calc R
C9 C -0.0182(4) 0.6069(4) 0.7263(3) 0.0489(18) Uani 1 1 d .
H9A H -0.0149 0.592 0.6934 0.073 Uiso 1 1 calc R
H9B H -0.0383 0.6648 0.7294 0.073 Uiso 1 1 calc R
H9C H -0.0538 0.5676 0.7421 0.073 Uiso 1 1 calc R
C10 C 0.1212(5) 0.6578(5) 0.7248(3) 0.056(2) Uani 1 1 d .
H10A H 0.1709 0.6565 0.7419 0.084 Uiso 1 1 calc R
H10B H 0.1009 0.7158 0.7242 0.084 Uiso 1 1 calc R
H10C H 0.1298 0.6382 0.6929 0.084 Uiso 1 1 calc R
N1 N 0.0973(3) 0.4735(3) 0.49530(14) 0.0213(9) Uani 1 1 d .
N2 N 0.1734(3) 0.5623(3) 0.52862(14) 0.0210(9) Uani 1 1 d .
C11 C 0.1377(3) 0.4855(3) 0.53567(18) 0.0196(11) Uani 1 1 d .
C12 C 0.1069(3) 0.5406(3) 0.46460(18) 0.0247(12) Uani 1 1 d .
H12 H 0.0843 0.5461 0.4346 0.03 Uiso 1 1 calc R
C13 C 0.1542(3) 0.5960(3) 0.48573(18) 0.0234(11) Uani 1 1 d .
H13 H 0.1715 0.6487 0.4736 0.028 Uiso 1 1 calc R
C14 C 0.0419(3) 0.4079(3) 0.48373(17) 0.0202(11) Uani 1 1 d .
C15 C -0.0345(3) 0.4149(3) 0.49936(18) 0.0244(12) Uani 1 1 d .
C16 C -0.0894(3) 0.3551(4) 0.48509(18) 0.0277(12) Uani 1 1 d .
H16 H -0.1417 0.358 0.4965 0.033 Uiso 1 1 calc R
C17 C -0.0685(3) 0.2903(4) 0.45396(18) 0.0269(12) Uani 1 1 d .
C18 C 0.0080(3) 0.2879(4) 0.43783(19) 0.0272(12) Uani 1 1 d .
H18 H 0.0223 0.2456 0.416 0.033 Uiso 1 1 calc R
C19 C 0.0647(3) 0.3455(3) 0.45250(18) 0.0237(11) Uani 1 1 d .
C20 C -0.0596(4) 0.4869(4) 0.5312(2) 0.0369(14) Uani 1 1 d .
H20A H -0.0389 0.477 0.5624 0.055 Uiso 1 1 calc R
H20B H -0.117 0.4897 0.5323 0.055 Uiso 1 1 calc R
H20C H -0.0388 0.5405 0.5192 0.055 Uiso 1 1 calc R
C21 C -0.1289(4) 0.2261(4) 0.4393(2) 0.0378(15) Uani 1 1 d .
H21A H -0.1144 0.2026 0.4091 0.057 Uiso 1 1 calc R
H21B H -0.1804 0.2535 0.4371 0.057 Uiso 1 1 calc R
H21C H -0.1313 0.1806 0.4623 0.057 Uiso 1 1 calc R
C22 C 0.1484(3) 0.3372(3) 0.43731(19) 0.0265(12) Uani 1 1 d .
H22A H 0.1634 0.3872 0.4193 0.04 Uiso 1 1 calc R
H22B H 0.1541 0.2864 0.4181 0.04 Uiso 1 1 calc R
H22C H 0.1823 0.3325 0.4646 0.04 Uiso 1 1 calc R
C23 C 0.2127(3) 0.6179(3) 0.56107(18) 0.0215(11) Uani 1 1 d .
C24 C 0.1660(3) 0.6726(3) 0.5872(2) 0.0238(11) Uani 1 1 d .
C25 C 0.2035(3) 0.7355(4) 0.61277(19) 0.0296(13) Uani 1 1 d .
H25 H 0.1725 0.7731 0.6309 0.036 Uiso 1 1 calc R
C26 C 0.2831(4) 0.7450(4) 0.6126(2) 0.0319(13) Uani 1 1 d .
C27 C 0.3287(3) 0.6891(3) 0.5863(2) 0.0294(12) Uani 1 1 d .
H27 H 0.3842 0.6949 0.5863 0.035 Uiso 1 1 calc R
C28 C 0.2945(3) 0.6249(3) 0.55990(18) 0.0228(11) Uani 1 1 d .
C29 C 0.0780(3) 0.6628(3) 0.5892(2) 0.0284(12) Uani 1 1 d .
H29A H 0.0566 0.6626 0.5576 0.043 Uiso 1 1 calc R
H29B H 0.0553 0.7101 0.6067 0.043 Uiso 1 1 calc R
H29C H 0.0648 0.6094 0.6047 0.043 Uiso 1 1 calc R
C30 C 0.3222(4) 0.8156(4) 0.6401(3) 0.0534(19) Uani 1 1 d .
H30A H 0.3752 0.8253 0.628 0.08 Uiso 1 1 calc R
H30B H 0.3254 0.7993 0.6729 0.08 Uiso 1 1 calc R
H30C H 0.2913 0.8676 0.6372 0.08 Uiso 1 1 calc R
C31 C 0.3443(3) 0.5679(4) 0.53152(19) 0.0271(12) Uani 1 1 d .
H31A H 0.3987 0.5879 0.5322 0.041 Uiso 1 1 calc R
H31B H 0.3252 0.5677 0.4994 0.041 Uiso 1 1 calc R
H31C H 0.3417 0.5104 0.5442 0.041 Uiso 1 1 calc R
C32 C 0.1059(3) 0.3155(3) 0.56046(17) 0.0234(12) Uani 1 1 d .
C33 C 0.0723(3) 0.2451(3) 0.54834(18) 0.0267(12) Uani 1 1 d .
H33 H 0.0213 0.2495 0.5351 0.032 Uiso 1 1 calc R
C34 C 0.1044(4) 0.1600(3) 0.55285(18) 0.0309(13) Uani 1 1 d .
C35 C 0.1847(4) 0.1461(4) 0.5639(2) 0.0404(16) Uani 1 1 d .
H35 H 0.2197 0.1925 0.5674 0.048 Uiso 1 1 calc R
C36 C 0.2114(5) 0.0638(5) 0.5695(2) 0.0517(19) Uani 1 1 d .
H36 H 0.2649 0.0543 0.5773 0.062 Uiso 1 1 calc R
C37 C 0.1625(5) -0.0039(4) 0.5640(2) 0.055(2) Uani 1 1 d .
H37 H 0.1827 -0.0597 0.5668 0.066 Uiso 1 1 calc R
C38 C 0.0837(5) 0.0082(4) 0.5542(2) 0.0452(17) Uani 1 1 d .
H38 H 0.0493 -0.0389 0.5516 0.054 Uiso 1 1 calc R
C39 C 0.0554(4) 0.0897(4) 0.5485(2) 0.0391(15) Uani 1 1 d .
H39 H 0.0015 0.0978 0.5413 0.047 Uiso 1 1 calc R
Ru3 Ru 0.45758(2) 0.40755(2) 0.710472(14) 0.01952(9) Uani 1 1 d .
Ru4 Ru 0.43654(2) 0.37742(2) 0.823818(14) 0.01827(9) Uani 1 1 d .
Cl5 Cl 0.54689(7) 0.41386(8) 0.77653(4) 0.0218(3) Uani 1 1 d .
Cl6 Cl 0.40247(7) 0.29072(8) 0.75429(4) 0.0216(3) Uani 1 1 d .
Cl7 Cl 0.38024(7) 0.48860(8) 0.76556(4) 0.0219(3) Uani 1 1 d .
Cl8 Cl 0.31564(8) 0.34233(9) 0.85922(5) 0.0253(3) Uani 1 1 d .
C40 C 0.4436(3) 0.3325(3) 0.64614(19) 0.0255(12) Uani 1 1 d .
C41 C 0.5238(3) 0.3470(4) 0.65550(18) 0.0274(12) Uani 1 1 d .
H41 H 0.5589 0.3003 0.6566 0.033 Uiso 1 1 calc R
C42 C 0.5527(3) 0.4295(4) 0.66327(19) 0.0292(13) Uani 1 1 d .
H42 H 0.6069 0.4371 0.6699 0.035 Uiso 1 1 calc R
C43 C 0.5028(3) 0.5018(4) 0.66147(19) 0.0301(13) Uani 1 1 d .
C44 C 0.4208(3) 0.4856(3) 0.65296(18) 0.0264(12) Uani 1 1 d .
H44 H 0.3853 0.5319 0.6522 0.032 Uiso 1 1 calc R
C45 C 0.3916(3) 0.4028(3) 0.64565(18) 0.0220(11) Uani 1 1 d .
H45 H 0.3371 0.3942 0.6404 0.026 Uiso 1 1 calc R
C46 C 0.4118(4) 0.2462(3) 0.6394(2) 0.0315(13) Uani 1 1 d .
H46A H 0.4132 0.2318 0.6063 0.047 Uiso 1 1 calc R
H46B H 0.3574 0.2441 0.6505 0.047 Uiso 1 1 calc R
H46C H 0.4437 0.2056 0.6568 0.047 Uiso 1 1 calc R
C47 C 0.5320(4) 0.5912(4) 0.6679(2) 0.0387(15) Uani 1 1 d .
H47 H 0.5439 0.6137 0.6363 0.046 Uiso 1 1 calc R
C48 C 0.6087(4) 0.5938(4) 0.6951(3) 0.0482(17) Uani 1 1 d .
H48A H 0.6019 0.5643 0.7247 0.072 Uiso 1 1 calc R
H48B H 0.6234 0.6528 0.7009 0.072 Uiso 1 1 calc R
H48C H 0.6502 0.566 0.6771 0.072 Uiso 1 1 calc R
C49 C 0.4737(4) 0.6492(4) 0.6888(3) 0.0490(18) Uani 1 1 d .
H49A H 0.4623 0.6311 0.7206 0.073 Uiso 1 1 calc R
H49B H 0.4253 0.648 0.6704 0.073 Uiso 1 1 calc R
H49C H 0.4949 0.7068 0.6892 0.073 Uiso 1 1 calc R
N3 N 0.4280(3) 0.5317(3) 0.88827(15) 0.0249(10) Uani 1 1 d .
N4 N 0.5098(3) 0.4406(3) 0.91450(14) 0.0222(9) Uani 1 1 d .
C50 C 0.4608(3) 0.4551(3) 0.87826(17) 0.0187(11) Uani 1 1 d .
C51 C 0.4548(4) 0.5614(3) 0.93082(19) 0.0309(13) Uani 1 1 d .
H51 H 0.4393 0.6123 0.9457 0.037 Uiso 1 1 calc R
C52 C 0.5063(4) 0.5053(4) 0.9467(2) 0.0333(13) Uani 1 1 d .
H52 H 0.5352 0.5089 0.9748 0.04 Uiso 1 1 calc R
C53 C 0.3810(3) 0.5905(3) 0.86089(19) 0.0232(11) Uani 1 1 d .
C54 C 0.4220(3) 0.6453(3) 0.83182(18) 0.0263(12) Uani 1 1 d .
C55 C 0.3806(4) 0.7096(4) 0.8100(2) 0.0352(14) Uani 1 1 d .
H55 H 0.4073 0.7475 0.7899 0.042 Uiso 1 1 calc R
C56 C 0.2995(4) 0.7193(4) 0.8174(2) 0.0422(16) Uani 1 1 d .
C57 C 0.2624(4) 0.6629(4) 0.8459(2) 0.0426(17) Uani 1 1 d .
H57 H 0.2071 0.6674 0.8496 0.051 Uiso 1 1 calc R
C58 C 0.3017(4) 0.5988(4) 0.8699(2) 0.0331(14) Uani 1 1 d .
C59 C 0.5083(3) 0.6358(3) 0.8234(2) 0.0318(12) Uani 1 1 d .
H59A H 0.5178 0.5857 0.8041 0.048 Uiso 1 1 calc R
H59B H 0.5356 0.6293 0.8531 0.048 Uiso 1 1 calc R
H59C H 0.5282 0.6862 0.8074 0.048 Uiso 1 1 calc R
C60 C 0.2575(5) 0.7938(4) 0.7948(3) 0.065(2) Uani 1 1 d .
H60A H 0.2884 0.8455 0.7995 0.097 Uiso 1 1 calc R
H60B H 0.2056 0.8008 0.809 0.097 Uiso 1 1 calc R
H60C H 0.2515 0.7831 0.7615 0.097 Uiso 1 1 calc R
C61 C 0.2592(4) 0.5430(4) 0.9032(3) 0.0496(18) Uani 1 1 d .
H61A H 0.2835 0.5475 0.9339 0.074 Uiso 1 1 calc R
H61B H 0.262 0.4843 0.8925 0.074 Uiso 1 1 calc R
H61C H 0.2041 0.5606 0.9052 0.074 Uiso 1 1 calc R
C62 C 0.5573(3) 0.3682(3) 0.92549(17) 0.0210(11) Uani 1 1 d .
C63 C 0.5251(3) 0.3075(3) 0.95521(18) 0.0224(11) Uani 1 1 d .
C64 C 0.5742(3) 0.2433(3) 0.97011(18) 0.0239(11) Uani 1 1 d .
H64 H 0.5542 0.202 0.9909 0.029 Uiso 1 1 calc R
C65 C 0.6529(3) 0.2371(3) 0.95551(18) 0.0260(12) Uani 1 1 d .
C66 C 0.6802(3) 0.2977(3) 0.92545(18) 0.0245(11) Uani 1 1 d .
H66 H 0.7326 0.2929 0.9145 0.029 Uiso 1 1 calc R
C67 C 0.6350(3) 0.3663(3) 0.91012(18) 0.0246(11) Uani 1 1 d .
C68 C 0.4405(3) 0.3111(3) 0.96909(19) 0.0252(12) Uani 1 1 d .
H68A H 0.4074 0.2987 0.9421 0.038 Uiso 1 1 calc R
H68B H 0.4281 0.3677 0.9808 0.038 Uiso 1 1 calc R
H68C H 0.4304 0.2692 0.9934 0.038 Uiso 1 1 calc R
C69 C 0.7053(4) 0.1685(4) 0.9735(2) 0.0359(14) Uani 1 1 d .
H69A H 0.7186 0.18 1.006 0.054 Uiso 1 1 calc R
H69B H 0.7535 0.1666 0.955 0.054 Uiso 1 1 calc R
H69C H 0.6782 0.1139 0.9713 0.054 Uiso 1 1 calc R
C70 C 0.6697(3) 0.4334(4) 0.8797(2) 0.0331(13) Uani 1 1 d .
H70A H 0.6762 0.4857 0.8976 0.05 Uiso 1 1 calc R
H70B H 0.6346 0.444 0.8533 0.05 Uiso 1 1 calc R
H70C H 0.721 0.4145 0.8682 0.05 Uiso 1 1 calc R
C71 C 0.4838(3) 0.2868(3) 0.84841(17) 0.0218(11) Uani 1 1 d .
C72 C 0.5198(3) 0.2165(3) 0.85960(17) 0.0208(11) Uani 1 1 d .
H72 H 0.5716 0.2229 0.8714 0.025 Uiso 1 1 calc R
C73 C 0.4911(3) 0.1299(3) 0.85637(17) 0.0213(11) Uani 1 1 d .
C74 C 0.4161(3) 0.1094(4) 0.84137(18) 0.0267(12) Uani 1 1 d .
H74 H 0.3803 0.1535 0.8338 0.032 Uiso 1 1 calc R
C75 C 0.3920(4) 0.0247(4) 0.8372(2) 0.0324(13) Uani 1 1 d .
H75 H 0.3412 0.0115 0.8257 0.039 Uiso 1 1 calc R
C76 C 0.4433(4) -0.0395(4) 0.8501(2) 0.0322(13) Uani 1 1 d .
H76 H 0.4275 -0.0969 0.8475 0.039 Uiso 1 1 calc R
C77 C 0.5173(4) -0.0197(4) 0.86666(19) 0.0305(13) Uani 1 1 d .
H77 H 0.5521 -0.0636 0.8758 0.037 Uiso 1 1 calc R
C78 C 0.5405(3) 0.0637(3) 0.86994(17) 0.0241(12) Uani 1 1 d .
H78 H 0.5912 0.0765 0.8817 0.029 Uiso 1 1 calc R
C79 C 0.7944(5) 0.3968(4) 0.7053(3) 0.0562(18) Uani 1 1 d .
H79A H 0.7564 0.3642 0.6864 0.067 Uiso 1 1 calc R
H79B H 0.8297 0.3558 0.7208 0.067 Uiso 1 1 calc R
Cl9 Cl 0.84956(12) 0.46021(13) 0.66887(9) 0.0677(6) Uani 1 1 d .
Cl10 Cl 0.74354(11) 0.45259(13) 0.74722(7) 0.0604(5) Uani 1 1 d .

loop_
_atom_site_aniso_label
_atom_site_aniso_U_11
_atom_site_aniso_U_22
_atom_site_aniso_U_33
_atom_site_aniso_U_23
_atom_site_aniso_U_13
_atom_site_aniso_U_12
Ru1 0.02007(19) 0.0211(2) 0.0169(2) 0.00026(17) 0.00048(17) -0.00137(16)
Ru2 0.02014(19) 0.01901(19) 0.01529(19) 0.00039(16) -0.00047(16) -0.00076(16)
Cl1 0.0200(6) 0.0277(7) 0.0202(7) -0.0001(5) 0.0003(5) -0.0003(5)
Cl2 0.0251(6) 0.0204(6) 0.0195(7) 0.0006(5) 0.0006(5) -0.0004(5)
Cl3 0.0242(7) 0.0207(6) 0.0207(6) 0.0009(5) -0.0002(5) -0.0029(5)
Cl4 0.0235(6) 0.0253(7) 0.0215(6) 0.0004(5) 0.0015(5) 0.0020(5)
C1 0.031(3) 0.031(3) 0.008(2) 0.005(2) 0.000(2) -0.004(2)
C2 0.026(3) 0.040(3) 0.013(3) -0.004(2) 0.003(2) -0.012(2)
C3 0.028(3) 0.042(3) 0.016(3) -0.005(2) 0.010(2) 0.000(3)
C4 0.042(3) 0.031(3) 0.016(3) -0.003(2) 0.003(2) 0.000(3)
C5 0.038(3) 0.029(3) 0.016(3) -0.003(2) -0.005(2) -0.004(3)
C6 0.030(3) 0.027(3) 0.012(2) 0.000(2) -0.007(2) -0.001(2)
C7 0.031(3) 0.024(3) 0.028(3) 0.003(2) 0.000(2) -0.009(2)
C8 0.043(4) 0.034(4) 0.044(4) -0.004(3) 0.002(3) 0.014(3)
C9 0.053(4) 0.041(4) 0.053(5) 0.004(3) 0.002(3) 0.020(3)
C10 0.066(5) 0.041(4) 0.062(5) 0.005(3) -0.004(4) 0.011(4)
N1 0.029(2) 0.017(2) 0.019(2) -0.0005(17) -0.0016(18) 0.0022(18)
N2 0.026(2) 0.021(2) 0.016(2) 0.0029(17) -0.0008(18) -0.0035(18)
C11 0.021(3) 0.015(2) 0.023(3) -0.004(2) 0.001(2) 0.002(2)
C12 0.034(3) 0.024(3) 0.016(3) 0.005(2) -0.005(2) 0.004(2)
C13 0.028(3) 0.024(3) 0.018(3) 0.006(2) -0.001(2) 0.001(2)
C14 0.024(3) 0.019(3) 0.017(3) -0.001(2) -0.003(2) -0.005(2)
C15 0.030(3) 0.024(3) 0.018(3) 0.001(2) -0.005(2) 0.004(2)
C16 0.026(3) 0.035(3) 0.023(3) 0.002(2) -0.001(2) 0.002(2)
C17 0.031(3) 0.029(3) 0.021(3) 0.007(2) -0.008(2) 0.000(2)
C18 0.032(3) 0.026(3) 0.023(3) -0.001(2) -0.001(2) 0.001(2)
C19 0.028(3) 0.022(3) 0.021(3) 0.002(2) -0.001(2) 0.001(2)
C20 0.034(3) 0.039(4) 0.037(4) -0.008(3) -0.002(3) 0.006(3)
C21 0.038(3) 0.045(4) 0.031(3) -0.004(3) -0.005(3) -0.009(3)
C22 0.032(3) 0.024(3) 0.024(3) -0.004(2) 0.001(2) 0.001(2)
C23 0.026(3) 0.020(3) 0.019(3) 0.001(2) -0.005(2) 0.000(2)
C24 0.022(3) 0.020(2) 0.029(3) 0.004(2) 0.001(2) 0.001(2)
C25 0.038(3) 0.025(3) 0.025(3) -0.002(2) -0.001(2) 0.002(2)
C26 0.041(3) 0.026(3) 0.028(3) -0.002(2) -0.004(3) -0.005(3)
C27 0.028(3) 0.031(3) 0.030(3) 0.003(3) -0.001(3) -0.010(2)
C28 0.024(3) 0.023(3) 0.021(3) 0.006(2) 0.000(2) -0.003(2)
C29 0.031(3) 0.022(3) 0.032(3) -0.002(2) 0.004(3) 0.003(2)
C30 0.050(4) 0.040(4) 0.070(5) -0.015(4) -0.011(4) -0.010(3)
C31 0.025(3) 0.029(3) 0.027(3) 0.004(2) 0.006(2) -0.001(2)
C32 0.027(3) 0.030(3) 0.013(3) 0.003(2) 0.000(2) 0.004(2)
C33 0.037(3) 0.024(3) 0.020(3) 0.000(2) -0.004(2) -0.005(2)
C34 0.057(4) 0.022(3) 0.014(3) -0.002(2) 0.008(3) -0.004(3)
C35 0.044(4) 0.032(3) 0.045(4) -0.003(3) 0.011(3) 0.010(3)
C36 0.065(5) 0.043(4) 0.047(4) 0.004(3) 0.014(4) 0.015(4)
C37 0.100(6) 0.019(3) 0.047(4) 0.000(3) 0.022(4) 0.016(4)
C38 0.084(5) 0.026(3) 0.026(3) -0.004(3) 0.003(3) -0.007(3)
C39 0.059(4) 0.036(4) 0.022(3) -0.001(3) 0.002(3) -0.004(3)
Ru3 0.02196(19) 0.0182(2) 0.0184(2) 0.00087(17) -0.00016(17) 0.00146(16)
Ru4 0.02169(19) 0.01626(19) 0.01686(19) -0.00021(16) -0.00032(17) 0.00034(16)
Cl5 0.0212(6) 0.0241(7) 0.0200(7) 0.0014(5) -0.0005(5) 0.0005(5)
Cl6 0.0262(6) 0.0184(6) 0.0202(6) -0.0001(5) -0.0013(5) -0.0007(5)
Cl7 0.0234(6) 0.0200(6) 0.0223(6) -0.0011(5) -0.0003(5) 0.0022(5)
Cl8 0.0248(6) 0.0293(7) 0.0217(7) 0.0007(5) 0.0037(5) -0.0031(5)
C40 0.036(3) 0.024(3) 0.017(3) 0.004(2) 0.007(2) 0.013(2)
C41 0.030(3) 0.033(3) 0.020(3) 0.002(2) 0.005(2) 0.007(2)
C42 0.032(3) 0.039(3) 0.017(3) 0.011(2) 0.004(2) 0.000(3)
C43 0.034(3) 0.032(3) 0.024(3) 0.008(2) 0.003(2) -0.006(3)
C44 0.033(3) 0.025(3) 0.021(3) 0.004(2) 0.001(2) 0.002(2)
C45 0.029(3) 0.021(3) 0.015(2) 0.000(2) -0.001(2) 0.004(2)
C46 0.050(4) 0.021(3) 0.024(3) 0.000(2) 0.001(3) 0.005(3)
C47 0.047(4) 0.029(3) 0.040(4) 0.008(3) -0.001(3) -0.011(3)
C48 0.053(4) 0.042(4) 0.050(4) 0.008(3) -0.002(3) -0.018(3)
C49 0.056(4) 0.030(4) 0.061(5) -0.003(3) -0.011(4) -0.010(3)
N3 0.036(3) 0.017(2) 0.021(2) -0.0005(18) 0.001(2) 0.0027(19)
N4 0.032(2) 0.016(2) 0.018(2) -0.0032(17) 0.0036(19) 0.0009(18)
C50 0.022(3) 0.015(3) 0.019(3) 0.002(2) 0.004(2) -0.002(2)
C51 0.055(4) 0.016(3) 0.021(3) -0.003(2) -0.002(3) 0.004(3)
C52 0.052(4) 0.023(3) 0.025(3) -0.006(2) -0.005(3) -0.003(3)
C53 0.031(3) 0.015(3) 0.024(3) -0.004(2) -0.004(2) 0.007(2)
C54 0.040(3) 0.018(3) 0.021(3) -0.003(2) -0.008(2) 0.000(2)
C55 0.057(4) 0.021(3) 0.028(3) 0.000(2) -0.013(3) 0.005(3)
C56 0.063(4) 0.024(3) 0.040(4) -0.005(3) -0.017(3) 0.014(3)
C57 0.031(3) 0.041(4) 0.055(4) -0.023(3) -0.012(3) 0.009(3)
C58 0.040(3) 0.026(3) 0.034(3) -0.008(2) -0.001(3) 0.007(3)
C59 0.036(3) 0.027(3) 0.032(3) -0.001(3) 0.000(3) -0.001(2)
C60 0.081(6) 0.038(4) 0.074(6) -0.001(4) -0.036(5) 0.025(4)
C61 0.042(4) 0.041(4) 0.066(5) -0.007(4) 0.023(4) -0.002(3)
C62 0.028(3) 0.020(3) 0.016(3) -0.002(2) -0.004(2) 0.002(2)
C63 0.025(3) 0.023(3) 0.019(3) -0.004(2) -0.003(2) -0.001(2)
C64 0.024(3) 0.026(3) 0.022(3) 0.002(2) -0.002(2) -0.001(2)
C65 0.032(3) 0.022(3) 0.024(3) -0.002(2) -0.003(2) 0.004(2)
C66 0.022(3) 0.023(3) 0.028(3) -0.005(2) -0.002(2) -0.001(2)
C67 0.023(3) 0.029(3) 0.022(3) -0.004(2) 0.001(2) -0.002(2)
C68 0.031(3) 0.022(3) 0.023(3) 0.003(2) 0.000(2) 0.000(2)
C69 0.040(3) 0.035(3) 0.033(3) 0.004(3) 0.001(3) 0.009(3)
C70 0.031(3) 0.036(3) 0.032(3) 0.003(3) -0.001(3) -0.011(3)
C71 0.019(2) 0.028(3) 0.018(3) -0.008(2) -0.001(2) -0.001(2)
C72 0.028(3) 0.019(3) 0.015(2) 0.000(2) -0.003(2) 0.001(2)
C73 0.028(3) 0.021(3) 0.015(2) -0.004(2) 0.004(2) -0.002(2)
C74 0.031(3) 0.028(3) 0.020(3) 0.004(2) 0.004(2) 0.002(2)
C75 0.037(3) 0.031(3) 0.029(3) -0.002(2) 0.003(2) -0.006(3)
C76 0.046(4) 0.018(3) 0.033(3) -0.001(2) 0.014(3) -0.001(3)
C77 0.040(3) 0.027(3) 0.025(3) 0.005(2) 0.011(3) 0.006(3)
C78 0.029(3) 0.030(3) 0.014(3) 0.001(2) 0.003(2) 0.000(2)
C79 0.052(4) 0.044(4) 0.072(5) 0.009(4) 0.021(4) -0.001(3)
Cl9 0.0620(12) 0.0519(12) 0.0893(16) 0.0171(11) 0.0172(12) -0.0030(10)
Cl10 0.0517(11) 0.0611(12) 0.0682(13) -0.0100(10) 0.0047(10) 0.0018(9)

loop_
_atom_type_symbol
_atom_type_description
_atom_type_scat_dispersion_real
_atom_type_scat_dispersion_imag
_atom_type_scat_source
C C 0.0033 0.0016 'International Tables Vol C Tables 4.2.6.8 and 6.1.1.4'
H H 0 0 'International Tables Vol C Tables 4.2.6.8 and 6.1.1.4'
Cl Cl 0.1484 0.1585 'International Tables Vol C Tables 4.2.6.8 and 6.1.1.4'
Ru Ru -1.2594 0.8363 'International Tables Vol C Tables 4.2.6.8 and 6.1.1.4'
N N 0.0061 0.0033 'International Tables Vol C Tables 4.2.6.8 and 6.1.1.4'

loop_
_geom_angle_atom_site_label_1
_geom_angle_atom_site_label_2
_geom_angle_atom_site_label_3
_geom_angle
C3 Ru1 C5 68.1(2)
C3 Ru1 C2 38.5(2)
C5 Ru1 C2 81.2(2)
C3 Ru1 C6 80.5(2)
C5 Ru1 C6 38.0(2)
C2 Ru1 C6 67.9(2)
C3 Ru1 C4 38.1(2)
C5 Ru1 C4 38.0(2)
C2 Ru1 C4 69.5(2)
C6 Ru1 C4 68.8(2)
C3 Ru1 C1 68.8(2)
C5 Ru1 C1 68.8(2)
C2 Ru1 C1 37.8(2)
C6 Ru1 C1 37.73(19)
C4 Ru1 C1 82.2(2)
C3 Ru1 Cl2 137.62(16)
C5 Ru1 Cl2 137.92(16)
C2 Ru1 Cl2 103.45(15)
C6 Ru1 Cl2 104.31(14)
C4 Ru1 Cl2 171.43(15)
C1 Ru1 Cl2 89.22(15)
C3 Ru1 Cl3 138.79(17)
C5 Ru1 Cl3 92.85(16)
C2 Ru1 Cl3 174.01(14)
C6 Ru1 Cl3 107.27(15)
C4 Ru1 Cl3 105.71(16)
C1 Ru1 Cl3 139.53(14)
Cl2 Ru1 Cl3 80.96(5)
C3 Ru1 Cl1 90.78(16)
C5 Ru1 Cl1 137.86(16)
C2 Ru1 Cl1 105.08(14)
C6 Ru1 Cl1 171.23(15)
C4 Ru1 Cl1 104.16(16)
C1 Ru1 Cl1 138.23(14)
Cl2 Ru1 Cl1 82.15(5)
Cl3 Ru1 Cl1 79.37(5)
C32 Ru2 C11 95.7(2)
C32 Ru2 Cl4 91.21(18)
C11 Ru2 Cl4 87.73(14)
C32 Ru2 Cl1 93.32(17)
C11 Ru2 Cl1 99.22(14)
Cl4 Ru2 Cl1 171.28(5)
C32 Ru2 Cl2 88.66(16)
C11 Ru2 Cl2 175.50(15)
Cl4 Ru2 Cl2 91.25(4)
Cl1 Ru2 Cl2 81.42(4)
C32 Ru2 Cl3 163.10(16)
C11 Ru2 Cl3 99.39(14)
Cl4 Ru2 Cl3 96.85(5)
Cl1 Ru2 Cl3 76.91(4)
Cl2 Ru2 Cl3 76.38(4)
Ru2 Cl1 Ru1 86.83(5)
Ru1 Cl2 Ru2 84.69(4)
Ru1 Cl3 Ru2 82.50(4)
C2 C1 C6 118.1(5)
C2 C1 C7 121.8(5)
C6 C1 C7 120.1(5)
C2 C1 Ru1 69.8(3)
C6 C1 Ru1 70.2(3)
C7 C1 Ru1 129.4(4)
C1 C2 C3 120.1(5)
C1 C2 Ru1 72.4(3)
C3 C2 Ru1 70.1(3)
C1 C2 H2 119.9
C3 C2 H2 119.9
Ru1 C2 H2 130.1
C4 C3 C2 122.2(5)
C4 C3 Ru1 72.4(3)
C2 C3 Ru1 71.5(3)
C4 C3 H3 118.9
C2 C3 H3 118.9
Ru1 C3 H3 129.9
C3 C4 C5 116.9(5)
C3 C4 C8 122.6(6)
C5 C4 C8 120.5(5)
C3 C4 Ru1 69.5(3)
C5 C4 Ru1 69.8(3)
C8 C4 Ru1 131.3(4)
C6 C5 C4 121.6(5)
C6 C5 Ru1 71.9(3)
C4 C5 Ru1 72.2(3)
C6 C5 H5 119.2
C4 C5 H5 119.2
Ru1 C5 H5 129.2
C5 C6 C1 121.1(5)
C5 C6 Ru1 70.1(3)
C1 C6 Ru1 72.0(3)
C5 C6 H6 119.4
C1 C6 H6 119.4
Ru1 C6 H6 131.3
C1 C7 H7A 109.5
C1 C7 H7B 109.5
H7A C7 H7B 109.5
C1 C7 H7C 109.5
H7A C7 H7C 109.5
H7B C7 H7C 109.5
C10 C8 C4 113.4(5)
C10 C8 C9 112.4(6)
C4 C8 C9 112.4(6)
C10 C8 H8 106
C4 C8 H8 106
C9 C8 H8 106
C8 C9 H9A 109.5
C8 C9 H9B 109.5
H9A C9 H9B 109.5
C8 C9 H9C 109.5
H9A C9 H9C 109.5
H9B C9 H9C 109.5
C8 C10 H10A 109.5
C8 C10 H10B 109.5
H10A C10 H10B 109.5
C8 C10 H10C 109.5
H10A C10 H10C 109.5
H10B C10 H10C 109.5
C11 N1 C12 112.1(4)
C11 N1 C14 128.9(4)
C12 N1 C14 118.6(4)
C11 N2 C13 111.5(4)
C11 N2 C23 130.2(4)
C13 N2 C23 116.9(4)
N1 C11 N2 102.7(4)
N1 C11 Ru2 128.1(4)
N2 C11 Ru2 128.3(4)
C13 C12 N1 106.3(4)
C13 C12 H12 126.9
N1 C12 H12 126.9
C12 C13 N2 107.3(5)
C12 C13 H13 126.3
N2 C13 H13 126.3
C15 C14 C19 122.1(5)
C15 C14 N1 118.9(5)
C19 C14 N1 118.5(5)
C14 C15 C16 118.8(5)
C14 C15 C20 121.3(5)
C16 C15 C20 119.9(5)
C15 C16 C17 120.9(5)
C15 C16 H16 119.6
C17 C16 H16 119.6
C18 C17 C16 118.1(5)
C18 C17 C21 122.1(5)
C16 C17 C21 119.8(5)
C17 C18 C19 122.2(5)
C17 C18 H18 118.9
C19 C18 H18 118.9
C14 C19 C18 117.8(5)
C14 C19 C22 121.2(5)
C18 C19 C22 120.9(5)
C15 C20 H20A 109.5
C15 C20 H20B 109.5
H20A C20 H20B 109.5
C15 C20 H20C 109.5
H20A C20 H20C 109.5
H20B C20 H20C 109.5
C17 C21 H21A 109.5
C17 C21 H21B 109.5
H21A C21 H21B 109.5
C17 C21 H21C 109.5
H21A C21 H21C 109.5
H21B C21 H21C 109.5
C19 C22 H22A 109.5
C19 C22 H22B 109.5
H22A C22 H22B 109.5
C19 C22 H22C 109.5
H22A C22 H22C 109.5
H22B C22 H22C 109.5
C24 C23 C28 122.1(5)
C24 C23 N2 117.5(5)
C28 C23 N2 119.6(5)
C25 C24 C23 117.9(5)
C25 C24 C29 120.5(5)
C23 C24 C29 121.6(5)
C26 C25 C24 122.1(5)
C26 C25 H25 118.9
C24 C25 H25 118.9
C25 C26 C27 118.9(5)
C25 C26 C30 120.9(6)
C27 C26 C30 120.2(6)
C28 C27 C26 121.6(5)
C28 C27 H27 119.2
C26 C27 H27 119.2
C27 C28 C23 117.4(5)
C27 C28 C31 120.3(5)
C23 C28 C31 122.3(5)
C24 C29 H29A 109.5
C24 C29 H29B 109.5
H29A C29 H29B 109.5
C24 C29 H29C 109.5
H29A C29 H29C 109.5
H29B C29 H29C 109.5
C26 C30 H30A 109.5
C26 C30 H30B 109.5
H30A C30 H30B 109.5
C26 C30 H30C 109.5
H30A C30 H30C 109.5
H30B C30 H30C 109.5
C28 C31 H31A 109.5
C28 C31 H31B 109.5
H31A C31 H31B 109.5
C28 C31 H31C 109.5
H31A C31 H31C 109.5
H31B C31 H31C 109.5
C33 C32 Ru2 168.6(4)
C32 C33 C34 126.9(5)
C32 C33 H33 116.5
C34 C33 H33 116.5
C39 C34 C35 118.1(6)
C39 C34 C33 120.2(6)
C35 C34 C33 121.6(5)
C36 C35 C34 119.1(6)
C36 C35 H35 120.5
C34 C35 H35 120.5
C37 C36 C35 121.4(7)
C37 C36 H36 119.3
C35 C36 H36 119.3
C36 C37 C38 120.5(6)
C36 C37 H37 119.8
C38 C37 H37 119.8
C39 C38 C37 119.3(6)
C39 C38 H38 120.3
C37 C38 H38 120.3
C38 C39 C34 121.5(7)
C38 C39 H39 119.3
C34 C39 H39 119.3
C42 Ru3 C44 68.9(2)
C42 Ru3 C41 38.3(2)
C44 Ru3 C41 80.9(2)
C42 Ru3 C45 81.5(2)
C44 Ru3 C45 38.10(19)
C41 Ru3 C45 68.1(2)
C42 Ru3 C43 38.4(2)
C44 Ru3 C43 38.6(2)
C41 Ru3 C43 69.3(2)
C45 Ru3 C43 69.7(2)
C42 Ru3 C40 68.7(2)
C44 Ru3 C40 68.4(2)
C41 Ru3 C40 37.5(2)
C45 Ru3 C40 37.71(19)
C43 Ru3 C40 82.1(2)
C42 Ru3 Cl6 138.25(16)
C44 Ru3 Cl6 136.26(15)
C41 Ru3 Cl6 104.21(15)
C45 Ru3 Cl6 102.71(14)
C43 Ru3 Cl6 171.27(16)
C40 Ru3 Cl6 89.23(14)
C42 Ru3 Cl7 137.67(17)
C44 Ru3 Cl7 92.47(15)
C41 Ru3 Cl7 173.27(15)
C45 Ru3 Cl7 107.38(14)
C43 Ru3 Cl7 104.66(16)
C40 Ru3 Cl7 140.53(14)
Cl6 Ru3 Cl7 81.45(5)
C42 Ru3 Cl5 90.99(16)
C44 Ru3 Cl5 139.17(15)
C41 Ru3 Cl5 105.32(15)
C45 Ru3 Cl5 172.41(15)
C43 Ru3 Cl5 104.83(16)
C40 Ru3 Cl5 137.96(14)
Cl6 Ru3 Cl5 82.30(4)
Cl7 Ru3 Cl5 78.83(5)
C71 Ru4 C50 94.9(2)
C71 Ru4 Cl8 91.91(17)
C50 Ru4 Cl8 89.19(14)
C71 Ru4 Cl5 93.71(17)
C50 Ru4 Cl5 97.73(14)
Cl8 Ru4 Cl5 170.68(5)
C71 Ru4 Cl6 89.04(16)
C50 Ru4 Cl6 176.04(14)
Cl8 Ru4 Cl6 90.87(5)
Cl5 Ru4 Cl6 81.80(4)
C71 Ru4 Cl7 163.34(16)
C50 Ru4 Cl7 99.48(14)
Cl8 Ru4 Cl7 96.63(5)
Cl5 Ru4 Cl7 76.13(4)
Cl6 Ru4 Cl7 76.59(4)
Ru4 Cl5 Ru3 86.84(5)
Ru3 Cl6 Ru4 84.84(4)
Ru3 Cl7 Ru4 82.32(4)
C41 C40 C45 118.6(5)
C41 C40 C46 121.9(5)
C45 C40 C46 119.4(5)
C41 C40 Ru3 69.5(3)
C45 C40 Ru3 69.9(3)
C46 C40 Ru3 130.0(4)
C40 C41 C42 121.2(5)
C40 C41 Ru3 73.0(3)
C42 C41 Ru3 70.0(3)
C40 C41 H41 119.4
C42 C41 H41 119.4
Ru3 C41 H41 130.3
C41 C42 C43 121.8(5)
C41 C42 Ru3 71.8(3)
C43 C42 Ru3 72.7(3)
C41 C42 H42 119.1
C43 C42 H42 119.1
Ru3 C42 H42 128.9
C42 C43 C44 116.2(5)
C42 C43 C47 123.3(5)
C44 C43 C47 120.5(5)
C42 C43 Ru3 69.0(3)
C44 C43 Ru3 69.4(3)
C47 C43 Ru3 132.2(4)
C45 C44 C43 122.0(5)
C45 C44 Ru3 71.8(3)
C43 C44 Ru3 71.9(3)
C45 C44 H44 119
C43 C44 H44 119
Ru3 C44 H44 130
C44 C45 C40 120.1(5)
C44 C45 Ru3 70.1(3)
C40 C45 Ru3 72.4(3)
C44 C45 H45 119.9
C40 C45 H45 119.9
Ru3 C45 H45 130.1
C40 C46 H46A 109.5
C40 C46 H46B 109.5
H46A C46 H46B 109.5
C40 C46 H46C 109.5
H46A C46 H46C 109.5
H46B C46 H46C 109.5
C49 C47 C43 114.1(5)
C49 C47 C48 110.5(6)
C43 C47 C48 111.9(5)
C49 C47 H47 106.6
C43 C47 H47 106.6
C48 C47 H47 106.6
C47 C48 H48A 109.5
C47 C48 H48B 109.5
H48A C48 H48B 109.5
C47 C48 H48C 109.5
H48A C48 H48C 109.5
H48B C48 H48C 109.5
C47 C49 H49A 109.5
C47 C49 H49B 109.5
H49A C49 H49B 109.5
C47 C49 H49C 109.5
H49A C49 H49C 109.5
H49B C49 H49C 109.5
C50 N3 C51 110.5(4)
C50 N3 C53 132.5(4)
C51 N3 C53 116.3(4)
C50 N4 C52 111.5(4)
C50 N4 C62 130.5(4)
C52 N4 C62 117.7(4)
N4 C50 N3 103.8(4)
N4 C50 Ru4 128.2(4)
N3 C50 Ru4 127.9(4)
C52 C51 N3 107.3(5)
C52 C51 H51 126.4
N3 C51 H51 126.4
C51 C52 N4 106.9(5)
C51 C52 H52 126.6
N4 C52 H52 126.6
C58 C53 C54 122.9(5)
C58 C53 N3 119.7(5)
C54 C53 N3 116.5(5)
C55 C54 C53 118.2(5)
C55 C54 C59 119.9(5)
C53 C54 C59 121.8(5)
C54 C55 C56 120.7(6)
C54 C55 H55 119.6
C56 C55 H55 119.6
C57 C56 C55 118.3(6)
C57 C56 C60 122.9(7)
C55 C56 C60 118.8(7)
C56 C57 C58 123.3(6)
C56 C57 H57 118.4
C58 C57 H57 118.4
C53 C58 C57 116.4(6)
C53 C58 C61 122.6(6)
C57 C58 C61 121.0(6)
C54 C59 H59A 109.5
C54 C59 H59B 109.5
H59A C59 H59B 109.5
C54 C59 H59C 109.5
H59A C59 H59C 109.5
H59B C59 H59C 109.5
C56 C60 H60A 109.5
C56 C60 H60B 109.5
H60A C60 H60B 109.5
C56 C60 H60C 109.5
H60A C60 H60C 109.5
H60B C60 H60C 109.5
C58 C61 H61A 109.5
C58 C61 H61B 109.5
H61A C61 H61B 109.5
C58 C61 H61C 109.5
H61A C61 H61C 109.5
H61B C61 H61C 109.5
C67 C62 C63 123.5(5)
C67 C62 N4 118.7(5)
C63 C62 N4 117.4(5)
C64 C63 C62 117.1(5)
C64 C63 C68 121.8(5)
C62 C63 C68 121.0(5)
C63 C64 C65 122.3(5)
C63 C64 H64 118.9
C65 C64 H64 118.9
C66 C65 C64 117.6(5)
C66 C65 C69 121.4(5)
C64 C65 C69 121.0(5)
C65 C66 C67 123.5(5)
C65 C66 H66 118.3
C67 C66 H66 118.3
C62 C67 C66 116.0(5)
C62 C67 C70 123.0(5)
C66 C67 C70 121.0(5)
C63 C68 H68A 109.5
C63 C68 H68B 109.5
H68A C68 H68B 109.5
C63 C68 H68C 109.5
H68A C68 H68C 109.5
H68B C68 H68C 109.5
C65 C69 H69A 109.5
C65 C69 H69B 109.5
H69A C69 H69B 109.5
C65 C69 H69C 109.5
H69A C69 H69C 109.5
H69B C69 H69C 109.5
C67 C70 H70A 109.5
C67 C70 H70B 109.5
H70A C70 H70B 109.5
C67 C70 H70C 109.5
H70A C70 H70C 109.5
H70B C70 H70C 109.5
C72 C71 Ru4 170.9(4)
C71 C72 C73 128.6(5)
C71 C72 H72 115.7
C73 C72 H72 115.7
C74 C73 C78 117.8(5)
C74 C73 C72 123.3(5)
C78 C73 C72 118.9(5)
C73 C74 C75 121.2(5)
C73 C74 H74 119.4
C75 C74 H74 119.4
C76 C75 C74 119.3(6)
C76 C75 H75 120.4
C74 C75 H75 120.4
C77 C76 C75 120.0(5)
C77 C76 H76 120
C75 C76 H76 120
C78 C77 C76 120.0(5)
C78 C77 H77 120
C76 C77 H77 120
C77 C78 C73 121.6(5)
C77 C78 H78 119.2
C73 C78 H78 119.2
Cl10 C79 Cl9 113.7(4)
Cl10 C79 H79A 108.8
Cl9 C79 H79A 108.8
Cl10 C79 H79B 108.8
Cl9 C79 H79B 108.8
H79A C79 H79B 107.7

loop_
_geom_bond_atom_site_label_1
_geom_bond_atom_site_label_2
_geom_bond_distance
Ru1 C3 2.147(5)
Ru1 C5 2.153(5)
Ru1 C2 2.166(5)
Ru1 C6 2.177(5)
Ru1 C4 2.185(5)
Ru1 C1 2.200(5)
Ru1 Cl2 2.4283(13)
Ru1 Cl3 2.4354(14)
Ru1 Cl1 2.4387(13)
Ru2 C32 1.788(6)
Ru2 C11 2.025(5)
Ru2 Cl4 2.3733(14)
Ru2 Cl1 2.3966(13)
Ru2 Cl2 2.5046(13)
Ru2 Cl3 2.6012(14)
C1 C2 1.413(7)
C1 C6 1.415(7)
C1 C7 1.475(8)
C2 C3 1.421(8)
C2 H2 0.95
C3 C4 1.413(8)
C3 H3 0.95
C4 C5 1.414(8)
C4 C8 1.517(8)
C5 C6 1.410(8)
C5 H5 0.95
C6 H6 0.95
C7 H7A 0.98
C7 H7B 0.98
C7 H7C 0.98
C8 C10 1.492(10)
C8 C9 1.525(9)
C8 H8 1
C9 H9A 0.98
C9 H9B 0.98
C9 H9C 0.98
C10 H10A 0.98
C10 H10B 0.98
C10 H10C 0.98
N1 C11 1.365(6)
N1 C12 1.391(7)
N1 C14 1.440(6)
N2 C11 1.372(7)
N2 C13 1.385(6)
N2 C23 1.447(6)
C12 C13 1.336(8)
C12 H12 0.95
C13 H13 0.95
C14 C15 1.382(7)
C14 C19 1.390(7)
C15 C16 1.392(8)
C15 C20 1.522(8)
C16 C17 1.407(8)
C16 H16 0.95
C17 C18 1.384(8)
C17 C21 1.504(8)
C18 C19 1.393(8)
C18 H18 0.95
C19 C22 1.496(7)
C20 H20A 0.98
C20 H20B 0.98
C20 H20C 0.98
C21 H21A 0.98
C21 H21B 0.98
C21 H21C 0.98
C22 H22A 0.98
C22 H22B 0.98
C22 H22C 0.98
C23 C24 1.395(7)
C23 C28 1.398(7)
C24 C25 1.393(8)
C24 C29 1.509(7)
C25 C26 1.365(8)
C25 H25 0.95
C26 C27 1.400(8)
C26 C30 1.521(8)
C27 C28 1.393(8)
C27 H27 0.95
C28 C31 1.483(8)
C29 H29A 0.98
C29 H29B 0.98
C29 H29C 0.98
C30 H30A 0.98
C30 H30B 0.98
C30 H30C 0.98
C31 H31A 0.98
C31 H31B 0.98
C31 H31C 0.98
C32 C33 1.299(8)
C33 C34 1.457(8)
C33 H33 0.95
C34 C39 1.396(9)
C34 C35 1.423(9)
C35 C36 1.387(9)
C35 H35 0.95
C36 C37 1.365(11)
C36 H36 0.95
C37 C38 1.385(11)
C37 H37 0.95
C38 C39 1.384(9)
C38 H38 0.95
C39 H39 0.95
Ru3 C42 2.144(6)
Ru3 C44 2.159(5)
Ru3 C41 2.167(5)
Ru3 C45 2.181(5)
Ru3 C43 2.192(5)
Ru3 C40 2.214(6)
Ru3 Cl6 2.4256(13)
Ru3 Cl7 2.4279(14)
Ru3 Cl5 2.4386(13)
Ru4 C71 1.789(5)
Ru4 C50 2.034(5)
Ru4 Cl8 2.3637(14)
Ru4 Cl5 2.3916(13)
Ru4 Cl6 2.4955(13)
Ru4 Cl7 2.6123(14)
C40 C41 1.410(8)
C40 C45 1.421(7)
C40 C46 1.480(8)
C41 C42 1.413(8)
C41 H41 0.95
C42 C43 1.425(8)
C42 H42 0.95
C43 C44 1.440(8)
C43 C47 1.509(8)
C44 C45 1.417(7)
C44 H44 0.95
C45 H45 0.95
C46 H46A 0.98
C46 H46B 0.98
C46 H46C 0.98
C47 C49 1.479(9)
C47 C48 1.523(9)
C47 H47 1
C48 H48A 0.98
C48 H48B 0.98
C48 H48C 0.98
C49 H49A 0.98
C49 H49B 0.98
C49 H49C 0.98
N3 C50 1.365(6)
N3 C51 1.390(7)
N3 C53 1.458(7)
N4 C50 1.356(7)
N4 C52 1.381(7)
N4 C62 1.438(7)
C51 C52 1.328(8)
C51 H51 0.95
C52 H52 0.95
C53 C58 1.381(8)
C53 C54 1.393(8)
C54 C55 1.387(8)
C54 C59 1.499(8)
C55 C56 1.405(9)
C55 H55 0.95
C56 C57 1.367(10)
C56 C60 1.524(8)
C57 C58 1.397(9)
C57 H57 0.95
C58 C61 1.490(9)
C59 H59A 0.98
C59 H59B 0.98
C59 H59C 0.98
C60 H60A 0.98
C60 H60B 0.98
C60 H60C 0.98
C61 H61A 0.98
C61 H61B 0.98
C61 H61C 0.98
C62 C67 1.395(7)
C62 C63 1.397(7)
C63 C64 1.383(7)
C63 C68 1.498(7)
C64 C65 1.407(7)
C64 H64 0.95
C65 C66 1.373(8)
C65 C69 1.497(7)
C66 C67 1.402(8)
C66 H66 0.95
C67 C70 1.498(8)
C68 H68A 0.98
C68 H68B 0.98
C68 H68C 0.98
C69 H69A 0.98
C69 H69B 0.98
C69 H69C 0.98
C70 H70A 0.98
C70 H70B 0.98
C70 H70C 0.98
C71 C72 1.309(7)
C72 C73 1.457(7)
C72 H72 0.95
C73 C74 1.386(8)
C73 C78 1.398(7)
C74 C75 1.405(8)
C74 H74 0.95
C75 C76 1.389(8)
C75 H75 0.95
C76 C77 1.383(9)
C76 H76 0.95
C77 C78 1.379(8)
C77 H77 0.95
C78 H78 0.95
C79 Cl10 1.728(9)
C79 Cl9 1.728(8)
C79 H79A 0.99
C79 H79B 0.99

loop_
_geom_torsion_atom_site_label_1
_geom_torsion_atom_site_label_2
_geom_torsion_atom_site_label_3
_geom_torsion_atom_site_label_4
_geom_torsion
C32 Ru2 Cl1 Ru1 124.37(17)
C11 Ru2 Cl1 Ru1 -139.27(14)
Cl2 Ru2 Cl1 Ru1 36.22(4)
Cl3 Ru2 Cl1 Ru1 -41.69(4)
C3 Ru1 Cl1 Ru2 -175.53(16)
C5 Ru1 Cl1 Ru2 127.2(2)
C2 Ru1 Cl1 Ru2 -139.36(16)
C4 Ru1 Cl1 Ru2 148.45(16)
C1 Ru1 Cl1 Ru2 -117.4(2)
Cl2 Ru1 Cl1 Ru2 -37.47(4)
Cl3 Ru1 Cl1 Ru2 44.75(4)
C3 Ru1 Cl2 Ru2 118.2(2)
C5 Ru1 Cl2 Ru2 -128.9(2)
C2 Ru1 Cl2 Ru2 139.43(15)
C6 Ru1 Cl2 Ru2 -150.34(15)
C1 Ru1 Cl2 Ru2 174.72(14)
Cl3 Ru1 Cl2 Ru2 -44.69(4)
Cl1 Ru1 Cl2 Ru2 35.72(4)
C32 Ru2 Cl2 Ru1 -130.08(17)
Cl4 Ru2 Cl2 Ru1 138.74(4)
Cl1 Ru2 Cl2 Ru1 -36.52(4)
Cl3 Ru2 Cl2 Ru1 42.00(4)
C3 Ru1 Cl3 Ru2 -119.6(2)
C5 Ru1 Cl3 Ru2 -179.03(16)
C6 Ru1 Cl3 Ru2 145.12(15)
C4 Ru1 Cl3 Ru2 -142.66(16)
C1 Ru1 Cl3 Ru2 120.9(2)
Cl2 Ru1 Cl3 Ru2 42.85(4)
Cl1 Ru1 Cl3 Ru2 -40.78(4)
C32 Ru2 Cl3 Ru1 -13.8(6)
C11 Ru2 Cl3 Ru1 139.49(14)
Cl4 Ru2 Cl3 Ru1 -131.69(4)
Cl1 Ru2 Cl3 Ru1 42.12(4)
Cl2 Ru2 Cl3 Ru1 -42.07(4)
C3 Ru1 C1 C2 29.5(3)
C5 Ru1 C1 C2 103.3(4)
C6 Ru1 C1 C2 131.7(5)
C4 Ru1 C1 C2 66.4(3)
Cl2 Ru1 C1 C2 -113.4(3)
Cl3 Ru1 C1 C2 171.5(2)
Cl1 Ru1 C1 C2 -36.2(4)
C3 Ru1 C1 C6 -102.2(4)
C5 Ru1 C1 C6 -28.3(3)
C2 Ru1 C1 C6 -131.7(5)
C4 Ru1 C1 C6 -65.2(3)
Cl2 Ru1 C1 C6 114.9(3)
Cl3 Ru1 C1 C6 39.9(4)
Cl1 Ru1 C1 C6 -167.8(2)
C3 Ru1 C1 C7 144.6(5)
C5 Ru1 C1 C7 -141.6(5)
C2 Ru1 C1 C7 115.1(6)
C6 Ru1 C1 C7 -113.3(6)
C4 Ru1 C1 C7 -178.5(5)
Cl2 Ru1 C1 C7 1.7(5)
Cl3 Ru1 C1 C7 -73.4(5)
Cl1 Ru1 C1 C7 78.9(5)
C6 C1 C2 C3 -0.5(7)
C7 C1 C2 C3 -177.8(5)
Ru1 C1 C2 C3 -53.3(4)
C6 C1 C2 Ru1 52.8(4)
C7 C1 C2 Ru1 -124.5(5)
C3 Ru1 C2 C1 -132.5(5)
C5 Ru1 C2 C1 -66.7(3)
C6 Ru1 C2 C1 -29.6(3)
C4 Ru1 C2 C1 -104.2(3)
Cl2 Ru1 C2 C1 70.6(3)
Cl1 Ru1 C2 C1 156.0(3)
C5 Ru1 C2 C3 65.8(3)
C6 Ru1 C2 C3 102.9(4)
C4 Ru1 C2 C3 28.2(3)
C1 Ru1 C2 C3 132.5(5)
Cl2 Ru1 C2 C3 -156.9(3)
Cl1 Ru1 C2 C3 -71.5(3)
C1 C2 C3 C4 0.3(8)
Ru1 C2 C3 C4 -54.1(5)
C1 C2 C3 Ru1 54.4(4)
C5 Ru1 C3 C4 30.2(3)
C2 Ru1 C3 C4 134.0(5)
C6 Ru1 C3 C4 67.7(3)
C1 Ru1 C3 C4 105.1(4)
Cl2 Ru1 C3 C4 168.5(3)
Cl3 Ru1 C3 C4 -37.6(4)
Cl1 Ru1 C3 C4 -112.3(3)
C5 Ru1 C3 C2 -103.8(4)
C6 Ru1 C3 C2 -66.3(3)
C4 Ru1 C3 C2 -134.0(5)
C1 Ru1 C3 C2 -29.0(3)
Cl2 Ru1 C3 C2 34.5(4)
Cl3 Ru1 C3 C2 -171.7(2)
Cl1 Ru1 C3 C2 113.7(3)
C2 C3 C4 C5 0.7(8)
Ru1 C3 C4 C5 -52.9(4)
C2 C3 C4 C8 -179.6(5)
Ru1 C3 C4 C8 126.7(5)
C2 C3 C4 Ru1 53.6(5)
C5 Ru1 C4 C3 -130.7(5)
C2 Ru1 C4 C3 -28.5(3)
C6 Ru1 C4 C3 -101.9(4)
C1 Ru1 C4 C3 -65.3(3)
Cl3 Ru1 C4 C3 155.3(3)
Cl1 Ru1 C4 C3 72.6(3)
C3 Ru1 C4 C5 130.7(5)
C2 Ru1 C4 C5 102.2(4)
C6 Ru1 C4 C5 28.8(3)
C1 Ru1 C4 C5 65.4(3)
Cl3 Ru1 C4 C5 -74.0(3)
Cl1 Ru1 C4 C5 -156.7(3)
C3 Ru1 C4 C8 -116.0(7)
C5 Ru1 C4 C8 113.3(7)
C2 Ru1 C4 C8 -144.5(6)
C6 Ru1 C4 C8 142.1(6)
C1 Ru1 C4 C8 178.7(6)
Cl3 Ru1 C4 C8 39.3(6)
Cl1 Ru1 C4 C8 -43.4(6)
C3 C4 C5 C6 -1.8(8)
C8 C4 C5 C6 178.6(5)
Ru1 C4 C5 C6 -54.5(5)
C3 C4 C5 Ru1 52.8(4)
C8 C4 C5 Ru1 -126.9(5)
C3 Ru1 C5 C6 102.9(4)
C2 Ru1 C5 C6 65.2(3)
C4 Ru1 C5 C6 133.1(5)
C1 Ru1 C5 C6 28.1(3)
Cl2 Ru1 C5 C6 -35.1(4)
Cl3 Ru1 C5 C6 -114.8(3)
Cl1 Ru1 C5 C6 168.0(2)
C3 Ru1 C5 C4 -30.2(3)
C2 Ru1 C5 C4 -67.9(3)
C6 Ru1 C5 C4 -133.1(5)
C1 Ru1 C5 C4 -105.0(4)
Cl2 Ru1 C5 C4 -168.2(2)
Cl3 Ru1 C5 C4 112.1(3)
Cl1 Ru1 C5 C4 34.8(4)
C4 C5 C6 C1 1.7(8)
Ru1 C5 C6 C1 -53.0(5)
C4 C5 C6 Ru1 54.7(5)
C2 C1 C6 C5 -0.5(8)
C7 C1 C6 C5 176.9(5)
Ru1 C1 C6 C5 52.1(5)
C2 C1 C6 Ru1 -52.6(4)
C7 C1 C6 Ru1 124.8(5)
C3 Ru1 C6 C5 -66.5(4)
C2 Ru1 C6 C5 -104.5(4)
C4 Ru1 C6 C5 -28.8(3)
C1 Ru1 C6 C5 -134.1(5)
Cl2 Ru1 C6 C5 156.6(3)
Cl3 Ru1 C6 C5 71.8(3)
C3 Ru1 C6 C1 67.5(3)
C5 Ru1 C6 C1 134.1(5)
C2 Ru1 C6 C1 29.6(3)
C4 Ru1 C6 C1 105.2(4)
Cl2 Ru1 C6 C1 -69.4(3)
Cl3 Ru1 C6 C1 -154.2(3)
C3 C4 C8 C10 -144.6(6)
C5 C4 C8 C10 35.0(8)
Ru1 C4 C8 C10 -54.0(8)
C3 C4 C8 C9 -15.8(8)
C5 C4 C8 C9 163.9(6)
Ru1 C4 C8 C9 74.8(7)
C12 N1 C11 N2 -0.6(5)
C14 N1 C11 N2 -173.0(5)
C12 N1 C11 Ru2 -170.8(4)
C14 N1 C11 Ru2 16.9(7)
C13 N2 C11 N1 0.9(5)
C23 N2 C11 N1 167.2(5)
C13 N2 C11 Ru2 171.0(4)
C23 N2 C11 Ru2 -22.7(8)
C32 Ru2 C11 N1 1.6(5)
Cl4 Ru2 C11 N1 92.6(4)
Cl1 Ru2 C11 N1 -92.7(4)
Cl3 Ru2 C11 N1 -170.8(4)
C32 Ru2 C11 N2 -166.1(5)
Cl4 Ru2 C11 N2 -75.1(4)
Cl1 Ru2 C11 N2 99.6(4)
Cl3 Ru2 C11 N2 21.5(5)
C11 N1 C12 C13 0.2(6)
C14 N1 C12 C13 173.4(4)
N1 C12 C13 N2 0.4(6)
C11 N2 C13 C12 -0.8(6)
C23 N2 C13 C12 -169.1(5)
C11 N1 C14 C15 80.1(7)
C12 N1 C14 C15 -91.9(6)
C11 N1 C14 C19 -107.9(6)
C12 N1 C14 C19 80.2(6)
C19 C14 C15 C16 3.2(8)
N1 C14 C15 C16 174.9(5)
C19 C14 C15 C20 -176.1(5)
N1 C14 C15 C20 -4.3(7)
C14 C15 C16 C17 -2.3(8)
C20 C15 C16 C17 177.0(5)
C15 C16 C17 C18 -0.2(8)
C15 C16 C17 C21 179.7(5)
C16 C17 C18 C19 2.1(8)
C21 C17 C18 C19 -177.8(5)
C15 C14 C19 C18 -1.4(8)
N1 C14 C19 C18 -173.2(5)
C15 C14 C19 C22 -177.8(5)
N1 C14 C19 C22 10.4(7)
C17 C18 C19 C14 -1.3(8)
C17 C18 C19 C22 175.1(5)
C11 N2 C23 C24 -83.0(7)
C13 N2 C23 C24 82.7(6)
C11 N2 C23 C28 107.2(6)
C13 N2 C23 C28 -87.0(6)
C28 C23 C24 C25 -0.3(8)
N2 C23 C24 C25 -169.7(5)
C28 C23 C24 C29 -178.3(5)
N2 C23 C24 C29 12.3(8)
C23 C24 C25 C26 0.5(8)
C29 C24 C25 C26 178.5(5)
C24 C25 C26 C27 -0.7(9)
C24 C25 C26 C30 178.7(6)
C25 C26 C27 C28 0.8(9)
C30 C26 C27 C28 -178.6(6)
C26 C27 C28 C23 -0.6(8)
C26 C27 C28 C31 178.6(5)
C24 C23 C28 C27 0.4(8)
N2 C23 C28 C27 169.6(5)
C24 C23 C28 C31 -178.9(5)
N2 C23 C28 C31 -9.6(8)
C11 Ru2 C32 C33 -176(2)
Cl4 Ru2 C32 C33 96(2)
Cl1 Ru2 C32 C33 -76(2)
Cl2 Ru2 C32 C33 5(2)
Cl3 Ru2 C32 C33 -23(3)
Ru2 C32 C33 C34 -48(3)
C32 C33 C34 C39 165.2(6)
C32 C33 C34 C35 -11.9(9)
C39 C34 C35 C36 0.5(9)
C33 C34 C35 C36 177.6(6)
C34 C35 C36 C37 1.0(10)
C35 C36 C37 C38 -2.4(11)
C36 C37 C38 C39 2.4(10)
C37 C38 C39 C34 -0.9(9)
C35 C34 C39 C38 -0.5(9)
C33 C34 C39 C38 -177.6(5)
C71 Ru4 Cl5 Ru3 124.25(16)
C50 Ru4 Cl5 Ru3 -140.27(14)
Cl6 Ru4 Cl5 Ru3 35.76(4)
Cl7 Ru4 Cl5 Ru3 -42.36(4)
C42 Ru3 Cl5 Ru4 -175.54(16)
C44 Ru3 Cl5 Ru4 126.6(2)
C41 Ru3 Cl5 Ru4 -139.60(16)
C43 Ru3 Cl5 Ru4 148.23(16)
C40 Ru3 Cl5 Ru4 -117.1(2)
Cl6 Ru3 Cl5 Ru4 -36.90(4)
Cl7 Ru3 Cl5 Ru4 45.84(4)
C42 Ru3 Cl6 Ru4 118.0(2)
C44 Ru3 Cl6 Ru4 -129.2(2)
C41 Ru3 Cl6 Ru4 139.17(15)
C45 Ru3 Cl6 Ru4 -150.56(14)
C40 Ru3 Cl6 Ru4 173.94(14)
Cl7 Ru3 Cl6 Ru4 -44.55(4)
Cl5 Ru3 Cl6 Ru4 35.23(4)
C71 Ru4 Cl6 Ru3 -129.97(17)
Cl8 Ru4 Cl6 Ru3 138.13(4)
Cl5 Ru4 Cl6 Ru3 -36.08(4)
Cl7 Ru4 Cl6 Ru3 41.52(4)
C42 Ru3 Cl7 Ru4 -120.4(2)
C44 Ru3 Cl7 Ru4 178.79(15)
C45 Ru3 Cl7 Ru4 143.07(15)
C43 Ru3 Cl7 Ru4 -144.03(16)
C40 Ru3 Cl7 Ru4 120.6(2)
Cl6 Ru3 Cl7 Ru4 42.34(4)
Cl5 Ru3 Cl7 Ru4 -41.44(4)
C71 Ru4 Cl7 Ru3 -10.7(6)
C50 Ru4 Cl7 Ru3 138.68(14)
Cl8 Ru4 Cl7 Ru3 -131.04(4)
Cl5 Ru4 Cl7 Ru3 42.99(4)
Cl6 Ru4 Cl7 Ru3 -41.73(4)
C42 Ru3 C40 C41 28.9(3)
C44 Ru3 C40 C41 103.7(4)
C45 Ru3 C40 C41 133.0(5)
C43 Ru3 C40 C41 66.1(3)
Cl6 Ru3 C40 C41 -114.9(3)
Cl7 Ru3 C40 C41 169.6(2)
Cl5 Ru3 C40 C41 -37.3(4)
C42 Ru3 C40 C45 -104.1(4)
C44 Ru3 C40 C45 -29.3(3)
C41 Ru3 C40 C45 -133.0(5)
C43 Ru3 C40 C45 -66.8(3)
Cl6 Ru3 C40 C45 112.2(3)
Cl7 Ru3 C40 C45 36.6(4)
Cl5 Ru3 C40 C45 -170.3(2)
C42 Ru3 C40 C46 143.9(5)
C44 Ru3 C40 C46 -141.3(6)
C41 Ru3 C40 C46 115.0(6)
C45 Ru3 C40 C46 -112.0(6)
C43 Ru3 C40 C46 -178.8(5)
Cl6 Ru3 C40 C46 0.2(5)
Cl7 Ru3 C40 C46 -75.4(5)
Cl5 Ru3 C40 C46 77.7(6)
C45 C40 C41 C42 -1.4(8)
C46 C40 C41 C42 -178.0(5)
Ru3 C40 C41 C42 -52.9(4)
C45 C40 C41 Ru3 51.5(4)
C46 C40 C41 Ru3 -125.1(5)
C42 Ru3 C41 C40 -133.4(5)
C44 Ru3 C41 C40 -66.2(3)
C45 Ru3 C41 C40 -28.8(3)
C43 Ru3 C41 C40 -104.5(3)
Cl6 Ru3 C41 C40 69.4(3)
Cl5 Ru3 C41 C40 155.1(3)
C44 Ru3 C41 C42 67.2(3)
C45 Ru3 C41 C42 104.6(3)
C43 Ru3 C41 C42 29.0(3)
C40 Ru3 C41 C42 133.4(5)
Cl6 Ru3 C41 C42 -157.2(3)
Cl5 Ru3 C41 C42 -71.4(3)
C40 C41 C42 C43 -0.8(8)
Ru3 C41 C42 C43 -55.0(5)
C40 C41 C42 Ru3 54.3(5)
C44 Ru3 C42 C41 -102.5(4)
C45 Ru3 C42 C41 -65.2(3)
C43 Ru3 C42 C41 -133.1(5)
C40 Ru3 C42 C41 -28.4(3)
Cl6 Ru3 C42 C41 34.4(4)
Cl7 Ru3 C42 C41 -171.7(2)
Cl5 Ru3 C42 C41 113.9(3)
C44 Ru3 C42 C43 30.6(3)
C41 Ru3 C42 C43 133.1(5)
C45 Ru3 C42 C43 67.9(3)
C40 Ru3 C42 C43 104.8(4)
Cl6 Ru3 C42 C43 167.5(3)
Cl7 Ru3 C42 C43 -38.6(4)
Cl5 Ru3 C42 C43 -113.0(3)
C41 C42 C43 C44 2.1(8)
Ru3 C42 C43 C44 -52.5(4)
C41 C42 C43 C47 -177.8(5)
Ru3 C42 C43 C47 127.5(6)
C41 C42 C43 Ru3 54.6(5)
C44 Ru3 C43 C42 -130.5(5)
C41 Ru3 C43 C42 -28.9(3)
C45 Ru3 C43 C42 -102.3(4)
C40 Ru3 C43 C42 -65.4(4)
Cl7 Ru3 C43 C42 154.3(3)
Cl5 Ru3 C43 C42 72.2(3)
C42 Ru3 C43 C44 130.5(5)
C41 Ru3 C43 C44 101.7(4)
C45 Ru3 C43 C44 28.3(3)
C40 Ru3 C43 C44 65.1(3)
Cl7 Ru3 C43 C44 -75.2(3)
Cl5 Ru3 C43 C44 -157.3(3)
C42 Ru3 C43 C47 -116.4(7)
C44 Ru3 C43 C47 113.0(7)
C41 Ru3 C43 C47 -145.3(6)
C45 Ru3 C43 C47 141.3(6)
C40 Ru3 C43 C47 178.1(6)
Cl7 Ru3 C43 C47 37.9(6)
Cl5 Ru3 C43 C47 -44.2(6)
C42 C43 C44 C45 -1.5(8)
C47 C43 C44 C45 178.5(5)
Ru3 C43 C44 C45 -53.7(5)
C42 C43 C44 Ru3 52.3(4)
C47 C43 C44 Ru3 -127.8(5)
C42 Ru3 C44 C45 103.6(4)
C41 Ru3 C44 C45 65.9(3)
C43 Ru3 C44 C45 134.0(5)
C40 Ru3 C44 C45 29.0(3)
Cl6 Ru3 C44 C45 -35.2(4)
Cl7 Ru3 C44 C45 -115.4(3)
Cl5 Ru3 C44 C45 168.8(2)
C42 Ru3 C44 C43 -30.4(3)
C41 Ru3 C44 C43 -68.1(3)
C45 Ru3 C44 C43 -134.0(5)
C40 Ru3 C44 C43 -104.9(4)
Cl6 Ru3 C44 C43 -169.2(3)
Cl7 Ru3 C44 C43 110.6(3)
Cl5 Ru3 C44 C43 34.9(4)
C43 C44 C45 C40 -0.6(8)
Ru3 C44 C45 C40 -54.4(5)
C43 C44 C45 Ru3 53.8(5)
C41 C40 C45 C44 2.0(8)
C46 C40 C45 C44 178.8(5)
Ru3 C40 C45 C44 53.3(5)
C41 C40 C45 Ru3 -51.3(4)
C46 C40 C45 Ru3 125.4(5)
C42 Ru3 C45 C44 -66.4(3)
C41 Ru3 C45 C44 -103.7(4)
C43 Ru3 C45 C44 -28.6(3)
C40 Ru3 C45 C44 -132.4(5)
Cl6 Ru3 C45 C44 155.9(3)
Cl7 Ru3 C45 C44 71.0(3)
C42 Ru3 C45 C40 66.0(3)
C44 Ru3 C45 C40 132.4(5)
C41 Ru3 C45 C40 28.7(3)
C43 Ru3 C45 C40 103.8(4)
Cl6 Ru3 C45 C40 -71.7(3)
Cl7 Ru3 C45 C40 -156.6(3)
C42 C43 C47 C49 -149.7(6)
C44 C43 C47 C49 30.4(8)
Ru3 C43 C47 C49 -58.7(8)
C42 C43 C47 C48 -23.3(8)
C44 C43 C47 C48 156.7(6)
Ru3 C43 C47 C48 67.6(8)
C52 N4 C50 N3 1.4(6)
C62 N4 C50 N3 175.7(5)
C52 N4 C50 Ru4 -175.1(4)
C62 N4 C50 Ru4 -0.8(8)
C51 N3 C50 N4 -2.2(6)
C53 N3 C50 N4 168.2(5)
C51 N3 C50 Ru4 174.3(4)
C53 N3 C50 Ru4 -15.3(8)
C71 Ru4 C50 N4 10.9(5)
Cl8 Ru4 C50 N4 102.7(4)
Cl5 Ru4 C50 N4 -83.6(4)
Cl7 Ru4 C50 N4 -160.7(4)
C71 Ru4 C50 N3 -164.8(5)
Cl8 Ru4 C50 N3 -73.0(4)
Cl5 Ru4 C50 N3 100.8(4)
Cl7 Ru4 C50 N3 23.6(5)
C50 N3 C51 C52 2.2(7)
C53 N3 C51 C52 -169.9(5)
N3 C51 C52 N4 -1.2(7)
C50 N4 C52 C51 -0.1(7)
C62 N4 C52 C51 -175.2(5)
C50 N3 C53 C58 107.3(7)
C51 N3 C53 C58 -82.8(7)
C50 N3 C53 C54 -82.9(7)
C51 N3 C53 C54 87.0(6)
C58 C53 C54 C55 -1.9(8)
N3 C53 C54 C55 -171.4(5)
C58 C53 C54 C59 178.7(5)
N3 C53 C54 C59 9.2(7)
C53 C54 C55 C56 0.4(8)
C59 C54 C55 C56 179.8(5)
C54 C55 C56 C57 -1.2(9)
C54 C55 C56 C60 176.6(6)
C55 C56 C57 C58 3.5(9)
C60 C56 C57 C58 -174.3(6)
C54 C53 C58 C57 3.9(8)
N3 C53 C58 C57 173.1(5)
C54 C53 C58 C61 -176.3(6)
N3 C53 C58 C61 -7.2(8)
C56 C57 C58 C53 -4.8(9)
C56 C57 C58 C61 175.5(6)
C50 N4 C62 C67 92.6(7)
C52 N4 C62 C67 -93.4(6)
C50 N4 C62 C63 -94.0(6)
C52 N4 C62 C63 80.1(6)
C67 C62 C63 C64 0.7(8)
N4 C62 C63 C64 -172.4(4)
C67 C62 C63 C68 -177.7(5)
N4 C62 C63 C68 9.2(7)
C62 C63 C64 C65 -1.5(8)
C68 C63 C64 C65 176.9(5)
C63 C64 C65 C66 0.0(8)
C63 C64 C65 C69 178.0(5)
C64 C65 C66 C67 2.3(8)
C69 C65 C66 C67 -175.6(5)
C63 C62 C67 C66 1.4(8)
N4 C62 C67 C66 174.5(4)
C63 C62 C67 C70 -177.7(5)
N4 C62 C67 C70 -4.6(8)
C65 C66 C67 C62 -3.0(8)
C65 C66 C67 C70 176.1(5)
C71 C72 C73 C74 -2.2(9)
C71 C72 C73 C78 179.3(5)
C78 C73 C74 C75 -3.9(8)
C72 C73 C74 C75 177.6(5)
C73 C74 C75 C76 2.6(8)
C74 C75 C76 C77 -0.2(8)
C75 C76 C77 C78 -0.7(8)
C76 C77 C78 C73 -0.6(8)
C74 C73 C78 C77 2.9(7)
C72 C73 C78 C77 -178.5(5)
